data_4518075
loop_
_publ_author_name
'Cole, Bren E.'
'Cheisson, Thibault'
'Nelson, Joshua J. M.'
'Higgins, Robert F.'
'Gau, Michael R.'
'Carroll, Patrick J.'
'Schelter, Eric J.'

_publ_section_title
;
 Understanding Molecular Factors That Determine Performance in the Rare
 Earth (TriNOx) Separations System
;
_journal_name_full 'ACS Sustainable Chemistry &amp; Engineering'
_journal_paper_doi 10.1021/acssuschemeng.0c03974
_journal_year 2020
_chemical_formula_moiety 'C36 H45 F9 N4 O3'
_chemical_formula_sum 'C36 H45 F9 N4 O3'
_chemical_formula_weight 752.76
_space_group_crystal_system trigonal
_space_group_IT_number 167
_space_group_name_Hall '-R 3 2"c'
_space_group_name_H-M_alt 'R -3 c :H'
_atom_sites_solution_hydrogens geom
_atom_sites_solution_primary dual
_audit_creation_date 2018-11-29
_audit_creation_method
;
Olex2 1.2
(compiled 2018.05.29 svn.r3508 for OlexSys, GUI svn.r5506)
;
_cell_angle_alpha 90
_cell_angle_beta 90
_cell_angle_gamma 120
_cell_formula_units_Z 12
_cell_length_a 15.4940(17)
_cell_length_b 15.4940(17)
_cell_length_c 54.709(6)
_cell_measurement_reflns_used 9457
_cell_measurement_temperature 100
_cell_measurement_theta_max 25.341
_cell_measurement_theta_min 3.127
_cell_volume 11374(2)
_computing_cell_refinement 'SAINT V8.38A (2016)'
_computing_data_collection 'Bruker APEX3 v2016.1-0'
_computing_data_reduction 'SAINT V8.38A (2016)'
_computing_molecular_graphics 'ORTEP-3 (Farrugia, 2012)'
_computing_publication_material 'Olex2 (Dolomanov et al., 2009)'
_computing_structure_refinement 'ShelXL (Sheldrick, 2015)'
_computing_structure_solution 'ShelXT (Sheldrick, 2015)'
_diffrn_ambient_temperature 100
_diffrn_measured_fraction_theta_full 0.998
_diffrn_measured_fraction_theta_max 0.996
_diffrn_measurement_device 'CMOS area detector'
_diffrn_measurement_device_type 'Bruker D8QUEST'
_diffrn_measurement_method '\w and \f scans'
_diffrn_radiation_monochromator graphite
_diffrn_radiation_type MoK\a
_diffrn_radiation_wavelength 0.71073
_diffrn_reflns_av_R_equivalents 0.0574
_diffrn_reflns_av_unetI/netI 0.0155
_diffrn_reflns_Laue_measured_fraction_full 0.998
_diffrn_reflns_Laue_measured_fraction_max 0.996
_diffrn_reflns_limit_h_max 18
_diffrn_reflns_limit_h_min -18
_diffrn_reflns_limit_k_max 18
_diffrn_reflns_limit_k_min -18
_diffrn_reflns_limit_l_max 66
_diffrn_reflns_limit_l_min -65
_diffrn_reflns_number 55163
_diffrn_reflns_point_group_measured_fraction_full 0.998
_diffrn_reflns_point_group_measured_fraction_max 0.996
_diffrn_reflns_theta_full 25.242
_diffrn_reflns_theta_max 25.386
_diffrn_reflns_theta_min 3.126
_diffrn_source 'sealed tube'
_exptl_absorpt_coefficient_mu 0.114
_exptl_absorpt_correction_T_max 0.7452
_exptl_absorpt_correction_T_min 0.6615
_exptl_absorpt_correction_type multi-scan
_exptl_absorpt_process_details 'SADABS v2016/2'
_exptl_crystal_colour colorless
_exptl_crystal_density_diffrn 1.319
_exptl_crystal_description block
_exptl_crystal_F_000 4728
_exptl_crystal_size_max 0.26
_exptl_crystal_size_mid 0.23
_exptl_crystal_size_min 0.07
_refine_diff_density_max 0.559
_refine_diff_density_min -0.362
_refine_diff_density_rms 0.068
_refine_ls_extinction_method none
_refine_ls_goodness_of_fit_ref 1.079
_refine_ls_hydrogen_treatment constr
_refine_ls_matrix_type full
_refine_ls_number_parameters 188
_refine_ls_number_reflns 2330
_refine_ls_number_restraints 66
_refine_ls_restrained_S_all 1.091
_refine_ls_R_factor_all 0.0634
_refine_ls_R_factor_gt 0.0554
_refine_ls_shift/su_max 0.001
_refine_ls_shift/su_mean 0.000
_refine_ls_structure_factor_coef Fsqd
_refine_ls_weighting_details 'w=1/[\s^2^(Fo^2^)+(0.0787P)^2^+40.6534P] where P=(Fo^2^+2Fc^2^)/3'
_refine_ls_weighting_scheme calc
_refine_ls_wR_factor_gt 0.1486
_refine_ls_wR_factor_ref 0.1548
_reflns_number_gt 2019
_reflns_number_total 2330
_reflns_threshold_expression 'I > 2\s(I)'
_cod_data_source_file sc0c03974_si_002.cif
_cod_data_source_block 40301
_cod_original_cell_volume 11374(3)
_cod_original_sg_symbol_H-M 'R -3 c'
_cod_database_code 4518075
_shelx_shelxl_version_number 2018/3

loop_
_space_group_symop_operation_xyz
'x, y, z'
'-y, x-y, z'
'-x+y, -x, z'
'x-y, -y, -z+1/2'
'-x, -x+y, -z+1/2'
'y, x, -z+1/2'
'x+2/3, y+1/3, z+1/3'
'-y+2/3, x-y+1/3, z+1/3'
'-x+y+2/3, -x+1/3, z+1/3'
'x-y+2/3, -y+1/3, -z+5/6'
'-x+2/3, -x+y+1/3, -z+5/6'
'y+2/3, x+1/3, -z+5/6'
'x+1/3, y+2/3, z+2/3'
'-y+1/3, x-y+2/3, z+2/3'
'-x+y+1/3, -x+2/3, z+2/3'
'x-y+1/3, -y+2/3, -z+7/6'
'-x+1/3, -x+y+2/3, -z+7/6'
'y+1/3, x+2/3, -z+7/6'
'-x, -y, -z'
'y, -x+y, -z'
'x-y, x, -z'
'-x+y, y, z-1/2'
'x, x-y, z-1/2'
'-y, -x, z-1/2'
'-x+2/3, -y+1/3, -z+1/3'
'y+2/3, -x+y+1/3, -z+1/3'
'x-y+2/3, x+1/3, -z+1/3'
'-x+y+2/3, y+1/3, z-1/6'
'x+2/3, x-y+1/3, z-1/6'
'-y+2/3, -x+1/3, z-1/6'
'-x+1/3, -y+2/3, -z+2/3'
'y+1/3, -x+y+2/3, -z+2/3'
'x-y+1/3, x+2/3, -z+2/3'
'-x+y+1/3, y+2/3, z+1/6'
'x+1/3, x-y+2/3, z+1/6'
'-y+1/3, -x+2/3, z+1/6'

loop_
_atom_site_label
_atom_site_type_symbol
_atom_site_fract_x
_atom_site_fract_y
_atom_site_fract_z
_atom_site_U_iso_or_equiv
_atom_site_adp_type
_atom_site_occupancy
_atom_site_site_symmetry_order
_atom_site_calc_flag
_atom_site_refinement_flags_posn
_atom_site_refinement_flags_adp
_atom_site_refinement_flags_occupancy
_atom_site_disorder_assembly
_atom_site_disorder_group
F1 F 0.91524(15) 0.8248(3) 0.57161(5) 0.0425(8) Uani 0.9 1 d . U . A 1
F1* F 0.9069(11) 0.818(2) 0.5797(5) 0.048(6) Uani 0.1 1 d D U . A 2
F2 F 0.7923(2) 0.84548(14) 0.56152(4) 0.0521(6) Uani 0.9 1 d . U . A 1
F2* F 0.8494(18) 0.8557(11) 0.5539(3) 0.060(5) Uani 0.1 1 d D U . A 2
F3 F 0.78660(15) 0.76840(13) 0.59429(3) 0.0396(5) Uani 0.9 1 d . U . A 1
F3* F 0.7535(13) 0.7984(17) 0.5827(5) 0.079(6) Uani 0.1 1 d D U . A 2
O1 O 0.56290(12) 0.61572(12) 0.50437(3) 0.0235(4) Uani 1 1 d . . . . .
H1 H 0.502449 0.571992 0.505510 0.035 Uiso 1 1 calc GR . . . .
N1 N 0.62231(14) 0.56779(14) 0.50016(3) 0.0192(4) Uani 1 1 d . . . . .
N2 N 0.666667 0.333333 0.52868(5) 0.0111(6) Uani 1 3 d S T P . .
C1 C 0.63465(15) 0.40208(14) 0.51982(4) 0.0146(4) Uani 1 1 d . . . . .
H1a H 0.561808 0.371183 0.522237 0.017 Uiso 1 1 calc R . . . .
H1b H 0.647892 0.412275 0.502042 0.017 Uiso 1 1 calc R . . . .
C2 C 0.68598(14) 0.50240(14) 0.53240(4) 0.0139(4) Uani 1 1 d . . . . .
C3 C 0.73568(15) 0.51553(15) 0.55449(4) 0.0178(5) Uani 1 1 d . . . . .
H3 H 0.740435 0.461552 0.561229 0.021 Uiso 1 1 calc R . . . .
C4 C 0.77835(16) 0.60557(16) 0.56685(4) 0.0204(5) Uani 1 1 d . . . . .
H4 H 0.812630 0.613450 0.581811 0.024 Uiso 1 1 calc R . . . .
C5 C 0.77054(15) 0.68421(16) 0.55715(4) 0.0184(5) Uani 1 1 d . . . . .
C6 C 0.72059(16) 0.67255(15) 0.53537(4) 0.0180(5) Uani 1 1 d . . . . .
H6 H 0.714278 0.726187 0.529005 0.022 Uiso 1 1 calc R . . . .
C7 C 0.67948(15) 0.58261(15) 0.52269(4) 0.0148(4) Uani 1 1 d . . . . .
C8 C 0.81603(18) 0.78111(17) 0.57071(4) 0.0269(5) Uani 1 1 d D . . . .
C9 C 0.68352(17) 0.61539(17) 0.47746(4) 0.0222(5) Uani 1 1 d . . . . .
C10 C 0.75011(19) 0.5714(2) 0.47262(4) 0.0315(6) Uani 1 1 d . . . . .
H10a H 0.791413 0.580776 0.487042 0.047 Uiso 1 1 calc GR . . . .
H10b H 0.793123 0.604984 0.458551 0.047 Uiso 1 1 calc GR . . . .
H10c H 0.708802 0.500065 0.469137 0.047 Uiso 1 1 calc GR . . . .
C11 C 0.6094(2) 0.5883(2) 0.45645(4) 0.0330(6) Uani 1 1 d . . . . .
H11a H 0.563674 0.516119 0.456359 0.049 Uiso 1 1 calc GR . . . .
H11b H 0.645680 0.608605 0.440914 0.049 Uiso 1 1 calc GR . . . .
H11c H 0.571438 0.622761 0.458612 0.049 Uiso 1 1 calc GR . . . .
C12 C 0.7475(2) 0.72933(19) 0.47933(5) 0.0339(6) Uani 1 1 d . . . . .
H12a H 0.706017 0.756766 0.484939 0.051 Uiso 1 1 calc GR . . . .
H12b H 0.775455 0.757036 0.463249 0.051 Uiso 1 1 calc GR . . . .
H12c H 0.801750 0.746880 0.491008 0.051 Uiso 1 1 calc GR . . . .

loop_
_atom_site_aniso_label
_atom_site_aniso_U_11
_atom_site_aniso_U_22
_atom_site_aniso_U_33
_atom_site_aniso_U_23
_atom_site_aniso_U_13
_atom_site_aniso_U_12
F1 0.0268(10) 0.0328(13) 0.0484(15) -0.0212(13) -0.0011(8) 0.0004(8)
F1* 0.064(9) 0.034(8) 0.045(10) -0.011(8) -0.025(8) 0.024(7)
F2 0.0842(17) 0.0254(10) 0.0595(14) -0.0229(9) -0.0408(12) 0.0370(11)
F2* 0.086(9) 0.029(7) 0.064(8) -0.018(6) -0.014(8) 0.028(7)
F3 0.0528(11) 0.0316(10) 0.0286(9) -0.0147(7) 0.0047(8) 0.0169(9)
F3* 0.086(10) 0.054(9) 0.081(10) -0.038(8) 0.018(9) 0.024(8)
O1 0.0196(8) 0.0234(8) 0.0322(9) -0.0017(7) -0.0015(7) 0.0143(7)
N1 0.0198(9) 0.0214(9) 0.0203(9) -0.0020(7) -0.0026(7) 0.0130(8)
N2 0.0090(8) 0.0090(8) 0.0153(13) 0.000 0.000 0.0045(4)
C1 0.0136(10) 0.0132(10) 0.0182(10) 0.0005(8) -0.0022(8) 0.0077(8)
C2 0.0100(9) 0.0129(10) 0.0188(10) 0.0002(8) 0.0018(8) 0.0057(8)
C3 0.0166(10) 0.0153(10) 0.0226(10) 0.0025(8) -0.0017(8) 0.0088(8)
C4 0.0192(11) 0.0228(11) 0.0184(10) -0.0015(8) -0.0055(8) 0.0099(9)
C5 0.0173(10) 0.0157(10) 0.0209(11) -0.0034(8) -0.0003(8) 0.0072(8)
C6 0.0211(11) 0.0132(10) 0.0220(10) 0.0003(8) -0.0017(8) 0.0102(9)
C7 0.0147(10) 0.0159(10) 0.0143(10) -0.0004(8) 0.0005(8) 0.0080(8)
C8 0.0284(13) 0.0221(12) 0.0281(12) -0.0081(10) -0.0058(10) 0.0111(10)
C9 0.0235(11) 0.0273(12) 0.0179(10) 0.0022(9) 0.0008(9) 0.0142(10)
C10 0.0332(14) 0.0452(15) 0.0249(12) 0.0075(11) 0.0083(10) 0.0262(12)
C11 0.0355(14) 0.0451(15) 0.0224(12) 0.0007(11) -0.0026(10) 0.0231(13)
C12 0.0378(15) 0.0276(13) 0.0317(13) 0.0067(11) 0.0064(11) 0.0128(12)

loop_
_atom_type_symbol
_atom_type_description
_atom_type_scat_dispersion_real
_atom_type_scat_dispersion_imag
_atom_type_scat_source
C C 0.0033 0.0016 'International Tables Vol C Tables 4.2.6.8 and 6.1.1.4'
H H 0.0000 0.0000 'International Tables Vol C Tables 4.2.6.8 and 6.1.1.4'
F F 0.0171 0.0103 'International Tables Vol C Tables 4.2.6.8 and 6.1.1.4'
N N 0.0061 0.0033 'International Tables Vol C Tables 4.2.6.8 and 6.1.1.4'
O O 0.0106 0.0060 'International Tables Vol C Tables 4.2.6.8 and 6.1.1.4'

loop_
_geom_angle_atom_site_label_1
_geom_angle_atom_site_label_2
_geom_angle_atom_site_label_3
_geom_angle
_geom_angle_site_symmetry_1
_geom_angle_site_symmetry_3
_geom_angle_publ_flag
O1 N1 C7 105.81(15) . . ?
O1 N1 C9 106.40(15) . . ?
C7 N1 C9 115.55(17) . . ?
C1 N2 C1 109.60(13) 2_655 . ?
C1 N2 C1 109.60(13) 3_665 2_655 ?
C1 N2 C1 109.60(13) 3_665 . ?
N2 C1 C2 113.67(16) . . ?
C3 C2 C1 120.91(17) . . ?
C3 C2 C7 118.65(18) . . ?
C7 C2 C1 120.34(18) . . ?
C4 C3 C2 121.43(19) . . ?
C3 C4 C5 119.36(19) . . ?
C4 C5 C8 119.13(19) . . ?
C6 C5 C4 120.21(19) . . ?
C6 C5 C8 120.7(2) . . ?
C5 C6 C7 120.37(19) . . ?
C2 C7 N1 119.03(18) . . ?
C6 C7 N1 120.85(18) . . ?
C6 C7 C2 119.94(18) . . ?
F1 C8 F3 104.9(2) . . ?
F1 C8 C5 111.8(2) . . ?
F1* C8 F2* 90.7(15) . . ?
F1* C8 C5 118.8(16) . . ?
F2 C8 F1 108.4(3) . . ?
F2 C8 F3 105.8(2) . . ?
F2 C8 C5 113.5(2) . . ?
F2* C8 C5 107.8(9) . . ?
F3 C8 C5 111.8(2) . . ?
F3* C8 F1* 117.8(16) . . ?
F3* C8 F2* 99.8(15) . . ?
F3* C8 C5 115.4(10) . . ?
N1 C9 C10 109.01(18) . . ?
N1 C9 C11 106.39(18) . . ?
N1 C9 C12 113.12(18) . . ?
C10 C9 C11 109.4(2) . . ?
C10 C9 C12 109.6(2) . . ?
C11 C9 C12 109.3(2) . . ?

loop_
_geom_bond_atom_site_label_1
_geom_bond_atom_site_label_2
_geom_bond_distance
_geom_bond_site_symmetry_2
_geom_bond_publ_flag
F1 C8 1.335(3) . ?
F1* C8 1.321(10) . ?
F2 C8 1.323(3) . ?
F2* C8 1.360(9) . ?
F3 C8 1.350(3) . ?
F3* C8 1.303(9) . ?
O1 N1 1.461(2) . ?
N1 C7 1.467(3) . ?
N1 C9 1.512(3) . ?
N2 C1 1.464(2) 3_665 ?
N2 C1 1.464(2) 2_655 ?
N2 C1 1.464(2) . ?
C1 C2 1.512(3) . ?
C2 C3 1.392(3) . ?
C2 C7 1.401(3) . ?
C3 C4 1.385(3) . ?
C4 C5 1.388(3) . ?
C5 C6 1.383(3) . ?
C5 C8 1.498(3) . ?
C6 C7 1.393(3) . ?
C9 C10 1.517(3) . ?
C9 C11 1.527(3) . ?
C9 C12 1.536(3) . ?
